data_2012970
loop_
_publ_author_name
'V\'azquez Garc\'ia, Rosa A.'
'Bern\`es, Sylvain'
'Guti\'errez P\'erez,  Ren\'e'
'Mart\'inez Garc\'ia, Marcos'

_publ_section_title
;
 2-Methyl-1,4,5-triphenyl-1<i>H</i>-imidazole
;
_journal_issue 10
_journal_name_full 'Acta Crystallographica Section C'
_journal_page_first o619
_journal_page_last o620
_journal_paper_doi 10.1107/S0108270102016220
_journal_volume 58
_journal_year 2002
_chemical_formula_moiety 'C22 H18 N2'
_chemical_formula_sum 'C22 H18 N2'
_chemical_formula_weight 310.38
_chemical_melting_point 533
_chemical_name_systematic 2-Methyl-1,4,5-triphenyl-1H-imidazole
_space_group_IT_number 2
_symmetry_cell_setting triclinic
_symmetry_space_group_name_Hall '-P 1'
_symmetry_space_group_name_H-M 'P -1'
_atom_sites_solution_hydrogens geom
_atom_sites_solution_primary direct
_atom_sites_solution_secondary difmap
_audit_creation_method SHELXL97
_cell_angle_alpha 96.288(6)
_cell_angle_beta 92.042(4)
_cell_angle_gamma 106.338(5)
_cell_formula_units_Z 2
_cell_length_a 8.5768(5)
_cell_length_b 9.8285(9)
_cell_length_c 10.7315(7)
_cell_measurement_reflns_used 78
_cell_measurement_temperature 299.0(10)
_cell_measurement_theta_max 15.01
_cell_measurement_theta_min 4.52
_cell_volume 860.79(11)
_computing_cell_refinement XSCANS
_computing_data_collection 'XSCANS (Siemens, 1996)'
_computing_data_reduction XSCANS
_computing_molecular_graphics SHELXTL-Plus
_computing_publication_material SHELXL97
_computing_structure_refinement 'SHELXL97 (Sheldrick, 1997)'
_computing_structure_solution 'SHELXTL-Plus (Sheldrick, 1998)'
_diffrn_ambient_temperature 299.0(10)
_diffrn_measured_fraction_theta_full 0.997
_diffrn_measured_fraction_theta_max 0.997
_diffrn_measurement_device_type 'Bruker P4'
_diffrn_measurement_method \w
_diffrn_radiation_monochromator graphite
_diffrn_radiation_type MoK\a
_diffrn_radiation_wavelength 0.71073
_diffrn_reflns_av_R_equivalents 0.016
_diffrn_reflns_av_sigmaI/netI 0.025
_diffrn_reflns_limit_h_max 11
_diffrn_reflns_limit_h_min -1
_diffrn_reflns_limit_k_max 13
_diffrn_reflns_limit_k_min -13
_diffrn_reflns_limit_l_max 15
_diffrn_reflns_limit_l_min -15
_diffrn_reflns_number 5916
_diffrn_reflns_theta_full 30.00
_diffrn_reflns_theta_max 30.00
_diffrn_reflns_theta_min 1.91
_diffrn_standards_decay_% 2
_diffrn_standards_interval_count 97
_diffrn_standards_number 3
_exptl_absorpt_coefficient_mu 0.071
_exptl_absorpt_correction_type none
_exptl_crystal_colour colourless
_exptl_crystal_density_diffrn 1.198
_exptl_crystal_density_meas ?
_exptl_crystal_density_method 'not measured'
_exptl_crystal_description regular_prism
_exptl_crystal_F_000 328
_exptl_crystal_size_max 0.65
_exptl_crystal_size_mid 0.65
_exptl_crystal_size_min 0.36
_refine_diff_density_max 0.27
_refine_diff_density_min -0.20
_refine_ls_extinction_coef 0.034(4)
_refine_ls_extinction_expression Fc^*^=kFc[1+0.001xFc^2^\l^3^/sin(2\q)]^-1/4^
_refine_ls_extinction_method 'SHELXL97 (Sheldrick, 1997)'
_refine_ls_goodness_of_fit_ref 1.044
_refine_ls_hydrogen_treatment constr
_refine_ls_matrix_type full
_refine_ls_number_parameters 219
_refine_ls_number_reflns 4985
_refine_ls_number_restraints 0
_refine_ls_restrained_S_all 1.044
_refine_ls_R_factor_all 0.069
_refine_ls_R_factor_gt 0.050
_refine_ls_shift/su_max <0.001
_refine_ls_shift/su_mean 0.000
_refine_ls_structure_factor_coef Fsqd
_refine_ls_weighting_details 'calc w = 1/[\s^2^(Fo^2^)+(0.0582P)^2^+0.1152P] where P=(Fo^2^+2Fc^2^)/3'
_refine_ls_weighting_scheme calc
_refine_ls_wR_factor_gt 0.132
_refine_ls_wR_factor_ref 0.145
_reflns_number_gt 3642
_reflns_number_total 4985
_reflns_threshold_expression I>2\s(I)
_cod_data_source_file fg1661.cif
_cod_data_source_block I
_cod_depositor_comments
;
The following automatic conversions were performed:
'_symmetry_cell_setting' value 'Triclinic' changed to 'triclinic'
according to '/home/saulius/struct/CIF-dictionaries/cif_core.dic'
dictionary named 'cif_core.dic' version 2.4.1 from 2010-06-29.

Automatic conversion script
Id: cif_fix_enum 1527 2010-12-29 10:47:43Z saulius 

The following automatic conversions were performed:

'_symmetry_cell_setting' value 'Triclinic' changed to 'triclinic'
according to /home/saulius/struct/CIF-dictionaries/cif_core.dic
dictionary named 'cif_core.dic' version 2.4.1 from 2010-06-29.

Automatic conversion script
Id: cif_fix_values 1715 2011-07-08 13:25:40Z adriana 

The following automatic conversions were performed:

'_exptl_crystal_density_meas' value 'not measured' was changed to '?'
- the value is perceived as not measured.

Automatic conversion script
Id: cif_fix_values 3008 2015-01-20 13:52:24Z robertas 
;
_cod_original_sg_symbol_H-M P-1
_cod_database_code 2012970
_cod_database_fobs_code 2012970

loop_
_symmetry_equiv_pos_as_xyz
'x, y, z'
'-x, -y, -z'

loop_
_atom_site_label
_atom_site_fract_x
_atom_site_fract_y
_atom_site_fract_z
_atom_site_U_iso_or_equiv
_atom_site_adp_type
_atom_site_calc_flag
_atom_site_refinement_flags
_atom_site_occupancy
_atom_site_disorder_assembly
_atom_site_disorder_group
_atom_site_type_symbol
N1 0.47519(12) 0.26420(11) 0.39603(9) 0.0503(2) Uani d . 1 . . N
C2 0.39422(15) 0.31749(13) 0.48871(11) 0.0520(3) Uani d . 1 . . C
N3 0.46889(13) 0.32914(11) 0.59994(9) 0.0532(3) Uani d . 1 . . N
C4 0.60569(15) 0.28237(13) 0.58033(11) 0.0496(3) Uani d . 1 . . C
C5 0.61126(15) 0.24018(13) 0.45447(11) 0.0482(3) Uani d . 1 . . C
C6 0.42645(14) 0.23693(13) 0.26405(11) 0.0510(3) Uani d . 1 . . C
C7 0.42207(17) 0.34995(15) 0.19951(13) 0.0607(3) Uani d . 1 . . C
H7 0.4539 0.4429 0.2404 0.073 Uiso calc R 1 . . H
C8 0.36975(19) 0.32349(19) 0.07298(14) 0.0726(4) Uani d . 1 . . C
H8 0.3637 0.3987 0.0293 0.087 Uiso calc R 1 . . H
C9 0.32680(19) 0.1863(2) 0.01208(14) 0.0761(4) Uani d . 1 . . C
H9 0.2921 0.1691 -0.0728 0.091 Uiso calc R 1 . . H
C10 0.3350(2) 0.07479(19) 0.07588(14) 0.0763(4) Uani d . 1 . . C
H10 0.3076 -0.0175 0.0337 0.092 Uiso calc R 1 . . H
C11 0.38393(18) 0.09873(15) 0.20340(13) 0.0639(3) Uani d . 1 . . C
H11 0.3880 0.0230 0.2471 0.077 Uiso calc R 1 . . H
C12 0.23945(16) 0.35349(16) 0.46493(14) 0.0639(4) Uani d . 1 . . C
H12A 0.2049 0.3889 0.5430 0.096 Uiso calc PR 0.63(2) A 1 H
H12B 0.1572 0.2694 0.4274 0.096 Uiso calc PR 0.63(2) A 1 H
H12C 0.2564 0.4254 0.4091 0.096 Uiso calc PR 0.63(2) A 1 H
H12D 0.2230 0.3593 0.3769 0.096 Uiso d PR 0.37(2) A 2 H
H12E 0.2452 0.4438 0.5121 0.096 Uiso d PR 0.37(2) A 2 H
H12F 0.1503 0.2807 0.4904 0.096 Uiso d PR 0.37(2) A 2 H
C13 0.72423(16) 0.29509(13) 0.68670(11) 0.0518(3) Uani d . 1 . . C
C14 0.88829(18) 0.31270(17) 0.67127(13) 0.0660(4) Uani d . 1 . . C
H14 0.9251 0.3125 0.5908 0.079 Uiso calc R 1 . . H
C15 0.9983(2) 0.33053(19) 0.77360(15) 0.0749(4) Uani d . 1 . . C
H15 1.1076 0.3409 0.7613 0.090 Uiso calc R 1 . . H
C16 0.9462(2) 0.33292(19) 0.89336(15) 0.0789(5) Uani d . 1 . . C
H16 1.0200 0.3455 0.9622 0.095 Uiso calc R 1 . . H
C17 0.7844(2) 0.3166(2) 0.91031(14) 0.0813(5) Uani d . 1 . . C
H17 0.7489 0.3183 0.9912 0.098 Uiso calc R 1 . . H
C18 0.6738(2) 0.29779(17) 0.80862(13) 0.0668(4) Uani d . 1 . . C
H18 0.5645 0.2868 0.8217 0.080 Uiso calc R 1 . . H
C19 0.72545(15) 0.17892(13) 0.38347(10) 0.0503(3) Uani d . 1 . . C
C20 0.80897(18) 0.24451(19) 0.28823(13) 0.0689(4) Uani d . 1 . . C
H20 0.7947 0.3299 0.2676 0.083 Uiso calc R 1 . . H
C21 0.91500(19) 0.1822(2) 0.22297(14) 0.0847(5) Uani d . 1 . . C
H21 0.9705 0.2261 0.1585 0.102 Uiso calc R 1 . . H
C22 0.9376(2) 0.0571(2) 0.25327(16) 0.0823(5) Uani d . 1 . . C
H22 1.0084 0.0163 0.2096 0.099 Uiso calc R 1 . . H
C23 0.8569(2) -0.0069(2) 0.34668(18) 0.0854(5) Uani d . 1 . . C
H23 0.8732 -0.0915 0.3676 0.103 Uiso calc R 1 . . H
C24 0.7505(2) 0.05196(16) 0.41149(15) 0.0690(4) Uani d . 1 . . C
H24 0.6948 0.0058 0.4748 0.083 Uiso calc R 1 . . H

loop_
_atom_site_aniso_label
_atom_site_aniso_U_11
_atom_site_aniso_U_22
_atom_site_aniso_U_33
_atom_site_aniso_U_12
_atom_site_aniso_U_13
_atom_site_aniso_U_23
N1 0.0495(5) 0.0548(5) 0.0449(5) 0.0157(4) 0.0026(4) -0.0032(4)
C2 0.0490(6) 0.0528(6) 0.0509(6) 0.0131(5) 0.0065(5) -0.0037(5)
N3 0.0533(6) 0.0559(6) 0.0485(5) 0.0153(4) 0.0082(4) -0.0020(4)
C4 0.0522(6) 0.0509(6) 0.0447(6) 0.0142(5) 0.0077(5) 0.0013(4)
C5 0.0490(6) 0.0506(6) 0.0441(6) 0.0144(5) 0.0043(4) 0.0017(4)
C6 0.0452(6) 0.0589(7) 0.0453(6) 0.0136(5) 0.0008(4) -0.0046(5)
C7 0.0618(8) 0.0618(7) 0.0550(7) 0.0164(6) -0.0035(6) -0.0016(6)
C8 0.0718(9) 0.0880(11) 0.0556(8) 0.0206(8) -0.0046(7) 0.0079(7)
C9 0.0666(9) 0.1012(12) 0.0489(7) 0.0127(8) -0.0032(6) -0.0084(7)
C10 0.0756(10) 0.0776(10) 0.0607(8) 0.0095(8) 0.0002(7) -0.0219(7)
C11 0.0671(8) 0.0585(7) 0.0599(7) 0.0133(6) 0.0035(6) -0.0071(6)
C12 0.0517(7) 0.0728(8) 0.0667(8) 0.0215(6) 0.0050(6) -0.0036(6)
C13 0.0614(7) 0.0510(6) 0.0440(6) 0.0189(5) 0.0049(5) 0.0026(5)
C14 0.0628(8) 0.0854(10) 0.0491(7) 0.0233(7) 0.0032(6) 0.0007(6)
C15 0.0681(9) 0.0919(11) 0.0657(9) 0.0287(8) -0.0055(7) 0.0014(8)
C16 0.0945(12) 0.0896(11) 0.0565(8) 0.0373(9) -0.0156(8) 0.0041(7)
C17 0.1053(13) 0.1051(13) 0.0439(7) 0.0458(11) 0.0064(7) 0.0120(7)
C18 0.0756(9) 0.0829(10) 0.0481(7) 0.0311(8) 0.0106(6) 0.0104(6)
C19 0.0480(6) 0.0606(7) 0.0405(5) 0.0161(5) 0.0026(4) -0.0027(5)
C20 0.0594(8) 0.0996(11) 0.0536(7) 0.0278(8) 0.0089(6) 0.0204(7)
C21 0.0608(9) 0.1465(17) 0.0460(7) 0.0279(10) 0.0130(6) 0.0113(9)
C22 0.0615(9) 0.1152(14) 0.0683(9) 0.0362(9) 0.0008(7) -0.0245(9)
C23 0.0846(11) 0.0763(10) 0.0999(13) 0.0374(9) 0.0152(10) -0.0107(9)
C24 0.0741(9) 0.0610(8) 0.0753(9) 0.0248(7) 0.0189(7) 0.0034(7)

loop_
_atom_type_symbol
_atom_type_description
_atom_type_scat_dispersion_real
_atom_type_scat_dispersion_imag
_atom_type_scat_source
C C 0.0033 0.0016 'International Tables Vol C Tables 4.2.6.8 and 6.1.1.4'
H H 0.0000 0.0000 'International Tables Vol C Tables 4.2.6.8 and 6.1.1.4'
N N 0.0061 0.0033 'International Tables Vol C Tables 4.2.6.8 and 6.1.1.4'

loop_
_geom_angle_atom_site_label_1
_geom_angle_atom_site_label_2
_geom_angle_atom_site_label_3
_geom_angle
_geom_angle_publ_flag
C2 N1 C5 107.14(10) y
C2 N1 C6 125.99(10) y
C5 N1 C6 126.87(10) y
N3 C2 N1 111.36(11) y
N3 C2 C12 124.87(11) y
N1 C2 C12 123.75(11) y
C2 N3 C4 106.25(10) y
C5 C4 N3 109.98(11) y
C5 C4 C13 130.35(11) y
N3 C4 C13 119.44(10) y
C4 C5 N1 105.28(10) y
C4 C5 C19 132.45(11) y
N1 C5 C19 122.27(10) y
C7 C6 C11 120.84(12) n
C7 C6 N1 119.17(11) n
C11 C6 N1 119.99(12) n
C6 C7 C8 119.33(13) n
C6 C7 H7 120.3 n
C8 C7 H7 120.3 n
C9 C8 C7 120.15(15) n
C9 C8 H8 119.9 n
C7 C8 H8 119.9 n
C10 C9 C8 120.29(14) n
C10 C9 H9 119.9 n
C8 C9 H9 119.9 n
C9 C10 C11 120.43(14) n
C9 C10 H10 119.8 n
C11 C10 H10 119.8 n
C6 C11 C10 118.92(15) n
C6 C11 H11 120.5 n
C10 C11 H11 120.5 n
C2 C12 H12A 109.5 n
C2 C12 H12B 109.5 n
H12A C12 H12B 109.5 n
C2 C12 H12C 109.5 n
H12A C12 H12C 109.5 n
H12B C12 H12C 109.5 n
C2 C12 H12D 109.5 n
H12A C12 H12D 138.1 n
H12B C12 H12D 70.8 n
C2 C12 H12E 109.5 n
H12B C12 H12E 138.1 n
H12C C12 H12E 70.8 n
H12D C12 H12E 109.5 n
C2 C12 H12F 109.5 n
H12A C12 H12F 70.8 n
H12C C12 H12F 138.1 n
H12D C12 H12F 109.5 n
H12E C12 H12F 109.5 n
C14 C13 C18 117.88(13) n
C14 C13 C4 122.39(11) n
C18 C13 C4 119.63(12) n
C15 C14 C13 121.16(14) n
C15 C14 H14 119.4 n
C13 C14 H14 119.4 n
C16 C15 C14 120.15(16) n
C16 C15 H15 119.9 n
C14 C15 H15 119.9 n
C17 C16 C15 119.42(15) n
C17 C16 H16 120.3 n
C15 C16 H16 120.3 n
C16 C17 C18 120.76(14) n
C16 C17 H17 119.6 n
C18 C17 H17 119.6 n
C17 C18 C13 120.63(15) n
C17 C18 H18 119.7 n
C13 C18 H18 119.7 n
C20 C19 C24 118.23(13) n
C20 C19 C5 121.82(12) n
C24 C19 C5 119.95(12) n
C19 C20 C21 119.85(16) n
C19 C20 H20 120.1 n
C21 C20 H20 120.1 n
C22 C21 C20 120.52(15) n
C22 C21 H21 119.7 n
C20 C21 H21 119.7 n
C23 C22 C21 119.81(15) n
C23 C22 H22 120.1 n
C21 C22 H22 120.1 n
C22 C23 C24 120.66(17) n
C22 C23 H23 119.7 n
C24 C23 H23 119.7 n
C23 C24 C19 120.93(15) n
C23 C24 H24 119.5 n
C19 C24 H24 119.5 n

loop_
_geom_bond_atom_site_label_1
_geom_bond_atom_site_label_2
_geom_bond_site_symmetry_2
_geom_bond_distance
_geom_bond_publ_flag
N1 C2 . 1.3732(15) y
N1 C5 . 1.3950(16) y
N1 C6 . 1.4368(15) y
C2 N3 . 1.3123(16) y
C2 C12 . 1.4874(18) y
N3 C4 . 1.3900(15) y
C4 C5 . 1.3754(15) y
C4 C13 . 1.4721(17) y
C5 C19 . 1.4787(16) y
C6 C7 . 1.3803(19) n
C6 C11 . 1.3829(18) n
C7 C8 . 1.3880(19) n
C7 H7 . 0.9300 n
C8 C9 . 1.375(2) n
C8 H8 . 0.9300 n
C9 C10 . 1.371(2) n
C9 H9 . 0.9300 n
C10 C11 . 1.392(2) n
C10 H10 . 0.9300 n
C11 H11 . 0.9300 n
C12 H12A . 0.9600 n
C12 H12B . 0.9600 n
C12 H12C . 0.9600 n
C12 H12D . 0.9601 n
C12 H12E . 0.9600 n
C12 H12F . 0.9600 n
C13 C14 . 1.3868(19) n
C13 C18 . 1.3925(18) n
C14 C15 . 1.385(2) n
C14 H14 . 0.9300 n
C15 C16 . 1.375(2) n
C15 H15 . 0.9300 n
C16 C17 . 1.373(3) n
C16 H16 . 0.9300 n
C17 C18 . 1.382(2) n
C17 H17 . 0.9300 n
C18 H18 . 0.9300 n
C19 C20 . 1.3821(18) n
C19 C24 . 1.3863(19) n
C20 C21 . 1.399(2) n
C20 H20 . 0.9300 n
C21 C22 . 1.368(3) n
C21 H21 . 0.9300 n
C22 C23 . 1.350(3) n
C22 H22 . 0.9300 n
C23 C24 . 1.381(2) n
C23 H23 . 0.9300 n
C24 H24 . 0.9300 n

loop_
_geom_torsion_atom_site_label_1
_geom_torsion_atom_site_label_2
_geom_torsion_atom_site_label_3
_geom_torsion_atom_site_label_4
_geom_torsion
_geom_torsion_publ_flag
C5 N1 C2 N3 0.23(14) n
C6 N1 C2 N3 179.47(11) n
C5 N1 C2 C12 -178.35(12) n
C6 N1 C2 C12 0.89(19) n
N1 C2 N3 C4 0.33(14) n
C12 C2 N3 C4 178.89(12) n
C2 N3 C4 C5 -0.78(14) n
C2 N3 C4 C13 174.26(11) n
N3 C4 C5 N1 0.91(13) n
C13 C4 C5 N1 -173.43(12) n
N3 C4 C5 C19 -178.01(12) n
C13 C4 C5 C19 7.7(2) n
C2 N1 C5 C4 -0.69(13) n
C6 N1 C5 C4 -179.92(11) n
C2 N1 C5 C19 178.37(11) n
C6 N1 C5 C19 -0.86(19) n
C2 N1 C6 C7 63.99(17) n
C5 N1 C6 C7 -116.92(14) n
C2 N1 C6 C11 -115.71(15) n
C5 N1 C6 C11 63.38(17) n
C11 C6 C7 C8 1.9(2) n
N1 C6 C7 C8 -177.82(12) n
C6 C7 C8 C9 -1.7(2) n
C7 C8 C9 C10 0.2(3) n
C8 C9 C10 C11 1.2(3) n
C7 C6 C11 C10 -0.6(2) n
N1 C6 C11 C10 179.12(12) n
C9 C10 C11 C6 -1.0(2) n
C5 C4 C13 C14 23.2(2) n
N3 C4 C13 C14 -150.74(13) n
C5 C4 C13 C18 -160.56(14) n
N3 C4 C13 C18 25.55(18) n
C18 C13 C14 C15 0.8(2) n
C4 C13 C14 C15 177.19(14) n
C13 C14 C15 C16 -0.9(3) n
C14 C15 C16 C17 0.4(3) n
C15 C16 C17 C18 0.1(3) n
C16 C17 C18 C13 -0.1(3) n
C14 C13 C18 C17 -0.4(2) n
C4 C13 C18 C17 -176.84(14) n
C4 C5 C19 C20 -121.98(16) n
N1 C5 C19 C20 59.26(17) n
C4 C5 C19 C24 58.3(2) n
N1 C5 C19 C24 -120.45(14) n
C24 C19 C20 C21 0.2(2) n
C5 C19 C20 C21 -179.56(13) n
C19 C20 C21 C22 -0.5(2) n
C20 C21 C22 C23 0.1(3) n
C21 C22 C23 C24 0.5(3) n
C22 C23 C24 C19 -0.9(3) n
C20 C19 C24 C23 0.5(2) n
C5 C19 C24 C23 -179.78(14) n
